data_7251790
loop_
_publ_author_name
'Konno, Ryunosuke'
'Fujita, Manami'
'Maekawa, Rima'
'Masu, Hyuma'
'Katagiri, Kosuke'

_publ_section_title
;
 Preparation of phosphine oxides with anthrylphenyl, pyrenylphenyl,
 anthrylethynyl, and pyrenylethynyl groups: luminescence properties and
 conformational polymorphs
;
_journal_issue 15
_journal_name_full CrystEngComm
_journal_page_first 2455
_journal_page_last 2467
_journal_paper_doi 10.1039/D5CE00837A
_journal_volume 28
_journal_year 2026
_chemical_formula_moiety 'C30 H19 O P'
_chemical_formula_sum 'C30 H19 O P'
_chemical_formula_weight 426.42
_space_group_crystal_system monoclinic
_space_group_IT_number 14
_space_group_name_Hall '-P 2ybc'
_space_group_name_H-M_alt 'P 1 21/c 1'
_atom_sites_solution_hydrogens geom
_atom_sites_solution_primary direct
_audit_creation_date 2024-03-18
_audit_creation_method
;
Olex2 1.2
(compiled 2016.02.19 svn.r3266 for OlexSys, GUI svn.r5155)
;
_audit_update_record
;
2025-03-19 deposited with the CCDC.	2026-03-11 downloaded from the CCDC.
;
_cell_angle_alpha 90
_cell_angle_beta 100.3245(10)
_cell_angle_gamma 90
_cell_formula_units_Z 4
_cell_length_a 9.90452(11)
_cell_length_b 19.8613(2)
_cell_length_c 11.16039(11)
_cell_measurement_reflns_used 8683
_cell_measurement_temperature 173
_cell_measurement_theta_max 76.7140
_cell_measurement_theta_min 4.4570
_cell_volume 2159.89(4)
_computing_cell_refinement 'CrysAlisPro 1.171.39.46 (Rigaku OD, 2018)'
_computing_data_collection 'CrysAlisPro 1.171.39.46 (Rigaku OD, 2018)'
_computing_data_reduction 'CrysAlisPro 1.171.39.46 (Rigaku OD, 2018)'
_computing_molecular_graphics 'Olex2 (Dolomanov et al., 2009)'
_computing_publication_material 'Olex2 (Dolomanov et al., 2009)'
_computing_structure_refinement 'ShelXL (Sheldrick, 2015)'
_computing_structure_solution 'ShelXT (Sheldrick, 2015)'
_diffrn_ambient_temperature 173
_diffrn_detector 'CCD plate'
_diffrn_measured_fraction_theta_full 1.000
_diffrn_measured_fraction_theta_max 0.963
_diffrn_measurement_details
;
List of Runs (angles in degrees, time in seconds):

  # Type    Start    End  Width  t~exp~   \w     \q     \k     \f   Frames
#--------------------------------------------------------------------------
  1  \w    -51.00  26.00   0.50    0.50    --    0.00 -37.00 -30.00  154
  2  \w    -14.00  12.00   0.50    0.50    --    0.00  37.00-150.00   52
  3  \w     13.00  88.00   0.50    0.50    --    0.00  19.00 -30.00  150
  4  \w    -20.00   5.00   0.50    0.50    --    0.00  19.00 -30.00   50
  5  \w     34.00  59.00   0.50    0.50    --    0.00  37.00-150.00   50
  6  \w     12.00 128.00   0.50    0.50    --  101.00 -61.00-180.00  232
  7  \w     17.00 114.00   0.50    0.50    --  101.00 -45.00   0.00  194
  8  \w     13.00 130.00   0.50    0.50    --  101.00 -30.00   0.00  234
  9  \w    156.00 190.00   0.50    0.50    --  101.00  45.00  90.00   68
 10  \w    109.00 134.00   0.50    0.50    --  101.00  45.00  90.00   50
 11  \w    108.00 183.00   0.50    0.50    --  101.00  45.00 -60.00  150
 12  \w     93.00 119.00   0.50    0.50    --  101.00 -77.00 150.00   52
 13  \w    151.00 176.00   0.50    0.50    --  101.00  48.00 -37.00   50
 14  \w     16.00  44.00   0.50    0.50    --  101.00 -77.00 150.00   56
;
_diffrn_measurement_device 'four-circle diffractometer'
_diffrn_measurement_device_type 'XtaLAB AFC12 (RINC): Kappa dual home/near'
_diffrn_measurement_method '\w scans'
_diffrn_orient_matrix_type 'CrysAlisPro convention (1999,Acta A55,543-557)'
_diffrn_orient_matrix_UB_11 0.0895154000
_diffrn_orient_matrix_UB_12 0.0163680000
_diffrn_orient_matrix_UB_13 0.1242067000
_diffrn_orient_matrix_UB_21 0.0949498000
_diffrn_orient_matrix_UB_22 0.0430736000
_diffrn_orient_matrix_UB_23 -0.0641837000
_diffrn_orient_matrix_UB_31 -0.0892510000
_diffrn_orient_matrix_UB_32 0.0624187000
_diffrn_orient_matrix_UB_33 0.0116417000
_diffrn_radiation_monochromator mirror
_diffrn_radiation_probe x-ray
_diffrn_radiation_type CuK\a
_diffrn_radiation_wavelength 1.54184
_diffrn_reflns_av_R_equivalents 0.0281
_diffrn_reflns_av_unetI/netI 0.0264
_diffrn_reflns_Laue_measured_fraction_full 1.000
_diffrn_reflns_Laue_measured_fraction_max 0.963
_diffrn_reflns_limit_h_max 10
_diffrn_reflns_limit_h_min -12
_diffrn_reflns_limit_k_max 24
_diffrn_reflns_limit_k_min -22
_diffrn_reflns_limit_l_max 13
_diffrn_reflns_limit_l_min -13
_diffrn_reflns_number 12031
_diffrn_reflns_point_group_measured_fraction_full 1.000
_diffrn_reflns_point_group_measured_fraction_max 0.963
_diffrn_reflns_theta_full 67.684
_diffrn_reflns_theta_max 77.128
_diffrn_reflns_theta_min 4.452
_diffrn_source 'micro-focus sealed X-ray tube'
_diffrn_source_type 'Rigaku (Cu) X-ray Source'
_exptl_absorpt_coefficient_mu 1.277
_exptl_absorpt_correction_T_max 1.00000
_exptl_absorpt_correction_T_min 0.81591
_exptl_absorpt_correction_type multi-scan
_exptl_absorpt_process_details
;
CrysAlisPro 1.171.39.46 (Rigaku Oxford Diffraction, 2018)
Empirical absorption correction using spherical harmonics,
 implemented in SCALE3 ABSPACK scaling algorithm.
;
_exptl_crystal_colour 'clear yellow'
_exptl_crystal_colour_lustre clear
_exptl_crystal_colour_primary yellow
_exptl_crystal_density_diffrn 1.311
_exptl_crystal_description prism
_exptl_crystal_F_000 888
_exptl_crystal_size_max 0.3
_exptl_crystal_size_mid 0.3
_exptl_crystal_size_min 0.3
_refine_diff_density_max 0.202
_refine_diff_density_min -0.430
_refine_diff_density_rms 0.049
_refine_ls_extinction_method none
_refine_ls_goodness_of_fit_ref 1.031
_refine_ls_hydrogen_treatment constr
_refine_ls_matrix_type full
_refine_ls_number_parameters 289
_refine_ls_number_reflns 4410
_refine_ls_number_restraints 0
_refine_ls_restrained_S_all 1.031
_refine_ls_R_factor_all 0.0414
_refine_ls_R_factor_gt 0.0395
_refine_ls_shift/su_max 0.002
_refine_ls_shift/su_mean 0.000
_refine_ls_structure_factor_coef Fsqd
_refine_ls_weighting_details 'w=1/[\s^2^(Fo^2^)+(0.0588P)^2^+0.6881P] where P=(Fo^2^+2Fc^2^)/3'
_refine_ls_weighting_scheme calc
_refine_ls_wR_factor_gt 0.1068
_refine_ls_wR_factor_ref 0.1083
_reflns_Friedel_coverage 0.000
_reflns_number_gt 4109
_reflns_number_total 4410
_reflns_threshold_expression 'I > 2\s(I)'
_cod_data_source_file d5ce00837a2.cif
_cod_data_source_block exp_1506
_cod_depositor_comments 'Adding full bibliography for 7251788--7251793.cif.'
_cod_original_cell_volume 2159.88(4)
_cod_database_code 7251790
_chemical_oxdiff_formula C30H19OP
_shelx_space_group_comment
;
The symmetry employed for this shelxl refinement is uniquely defined
by the following loop, which should always be used as a source of
symmetry information in preference to the above space-group names.
They are only intended as comments.
;
_reflns_odcompleteness_completeness 99.93
_reflns_odcompleteness_iscentric 1
_reflns_odcompleteness_theta 68.13
_olex2_refinement_description
;
1. Fixed Uiso
 At 1.2 times of:
  All C(H) groups
2.a Aromatic/amide H refined with riding coordinates:
 C5(H5), C4(H4), C15(H15), C7(H7), C14(H14), C20(H20), C10(H10), C8(H8),
 C26(H26), C12(H12), C11(H11), C24(H24), C22(H22), C30(H30), C23(H23), C21(H21),
  C27(H27), C29(H29), C28(H28)
;
_shelx_shelxl_version_number 2014/7
_olex2_exptl_crystal_mounting_method loop
_olex2_submission_special_instructions 'No special instructions were received'
_oxdiff_exptl_absorpt_empirical_details
;
Empirical correction (ABSPACK) includes:
- Absorption correction using spherical harmonics
- Frame scaling
;
_oxdiff_exptl_absorpt_empirical_full_max 1.270
_oxdiff_exptl_absorpt_empirical_full_min 0.723

loop_
_space_group_symop_operation_xyz
'x, y, z'
'-x, y+1/2, -z+1/2'
'-x, -y, -z'
'x, -y-1/2, z-1/2'

loop_
_atom_site_label
_atom_site_type_symbol
_atom_site_fract_x
_atom_site_fract_y
_atom_site_fract_z
_atom_site_U_iso_or_equiv
_atom_site_adp_type
_atom_site_occupancy
_atom_site_site_symmetry_order
_atom_site_calc_flag
_atom_site_refinement_flags_posn
_atom_site_refinement_flags_adp
_atom_site_refinement_flags_occupancy
_atom_site_disorder_assembly
_atom_site_disorder_group
P1 P 0.45876(3) 0.38902(2) 0.15107(3) 0.02766(11) Uani 1 1 d . . . . .
O1 O 0.39979(11) 0.45015(5) 0.08581(9) 0.0359(2) Uani 1 1 d . . . . .
C17 C 0.95755(13) 0.44008(6) 0.62256(11) 0.0239(3) Uani 1 1 d . . . . .
C3 C 0.73071(14) 0.43697(6) 0.49520(11) 0.0264(3) Uani 1 1 d . . . . .
C16 C 0.87249(13) 0.42307(6) 0.51015(11) 0.0240(3) Uani 1 1 d . . . . .
C18 C 1.10115(13) 0.42660(6) 0.64104(12) 0.0256(3) Uani 1 1 d . . . . .
C9 C 1.18637(14) 0.44432(7) 0.75330(12) 0.0299(3) Uani 1 1 d . . . . .
C6 C 0.90003(14) 0.47088(7) 0.71716(11) 0.0278(3) Uani 1 1 d . . . . .
C2 C 0.64068(14) 0.41979(7) 0.38427(12) 0.0293(3) Uani 1 1 d . . . . .
C5 C 0.75892(14) 0.48340(7) 0.69866(12) 0.0314(3) Uani 1 1 d . . . . .
H5 H 0.7198 0.5035 0.7617 0.038 Uiso 1 1 calc R . . . .
C13 C 1.15944(15) 0.39568(7) 0.54784(13) 0.0295(3) Uani 1 1 d . . . . .
C4 C 0.67588(14) 0.46679(7) 0.58962(12) 0.0298(3) Uani 1 1 d . . . . .
H4 H 0.5802 0.4757 0.5785 0.036 Uiso 1 1 calc R . . . .
C25 C 0.32997(14) 0.33171(7) 0.18481(13) 0.0328(3) Uani 1 1 d . . . . .
C1 C 0.56339(15) 0.40476(7) 0.29197(13) 0.0324(3) Uani 1 1 d . . . . .
C19 C 0.57054(14) 0.34323(7) 0.06880(12) 0.0306(3) Uani 1 1 d . . . . .
C15 C 0.93478(15) 0.39274(7) 0.41684(12) 0.0301(3) Uani 1 1 d . . . . .
H15 H 0.8793 0.3814 0.3410 0.036 Uiso 1 1 calc R . . . .
C7 C 0.98920(15) 0.48885(8) 0.82872(12) 0.0356(3) Uani 1 1 d . . . . .
H7 H 0.9517 0.5099 0.8918 0.043 Uiso 1 1 calc R . . . .
C14 C 1.07103(16) 0.38004(7) 0.43488(13) 0.0330(3) Uani 1 1 d . . . . .
H14 H 1.1092 0.3602 0.3710 0.040 Uiso 1 1 calc R . . . .
C20 C 0.62832(15) 0.37753(8) -0.01818(14) 0.0373(3) Uani 1 1 d . . . . .
H20 H 0.6082 0.4238 -0.0337 0.045 Uiso 1 1 calc R . . . .
C10 C 1.32647(15) 0.42986(8) 0.77029(15) 0.0376(3) Uani 1 1 d . . . . .
H10 H 1.3843 0.4419 0.8446 0.045 Uiso 1 1 calc R . . . .
C8 C 1.12513(16) 0.47642(8) 0.84566(13) 0.0367(3) Uani 1 1 d . . . . .
H8 H 1.1815 0.4892 0.9203 0.044 Uiso 1 1 calc R . . . .
C26 C 0.35441(17) 0.28519(8) 0.27986(15) 0.0406(3) Uani 1 1 d . . . . .
H26 H 0.4421 0.2834 0.3308 0.049 Uiso 1 1 calc R . . . .
C12 C 1.30012(16) 0.38186(8) 0.56946(15) 0.0378(3) Uani 1 1 d . . . . .
H12 H 1.3403 0.3610 0.5077 0.045 Uiso 1 1 calc R . . . .
C11 C 1.38170(15) 0.39821(8) 0.68006(16) 0.0403(4) Uani 1 1 d . . . . .
H11 H 1.4767 0.3875 0.6939 0.048 Uiso 1 1 calc R . . . .
C24 C 0.60263(17) 0.27566(8) 0.09236(16) 0.0426(4) Uani 1 1 d . . . . .
H24 H 0.5637 0.2520 0.1519 0.051 Uiso 1 1 calc R . . . .
C22 C 0.74640(17) 0.27676(9) -0.05918(16) 0.0469(4) Uani 1 1 d . . . . .
H22 H 0.8055 0.2539 -0.1039 0.056 Uiso 1 1 calc R . . . .
C30 C 0.20057(17) 0.33416(10) 0.11142(16) 0.0467(4) Uani 1 1 d . . . . .
H30 H 0.1819 0.3658 0.0467 0.056 Uiso 1 1 calc R . . . .
C23 C 0.69153(18) 0.24304(8) 0.02869(18) 0.0487(4) Uani 1 1 d . . . . .
H23 H 0.7147 0.1972 0.0458 0.058 Uiso 1 1 calc R . . . .
C21 C 0.71554(17) 0.34391(10) -0.08232(16) 0.0466(4) Uani 1 1 d . . . . .
H21 H 0.7542 0.3672 -0.1424 0.056 Uiso 1 1 calc R . . . .
C27 C 0.2521(2) 0.24176(9) 0.3005(2) 0.0563(5) Uani 1 1 d . . . . .
H27 H 0.2697 0.2103 0.3655 0.068 Uiso 1 1 calc R . . . .
C29 C 0.09862(19) 0.28985(12) 0.1336(2) 0.0656(6) Uani 1 1 d . . . . .
H29 H 0.0102 0.2914 0.0838 0.079 Uiso 1 1 calc R . . . .
C28 C 0.1250(2) 0.24395(11) 0.2271(2) 0.0666(7) Uani 1 1 d . . . . .
H28 H 0.0551 0.2137 0.2410 0.080 Uiso 1 1 calc R . . . .

loop_
_atom_site_aniso_label
_atom_site_aniso_U_11
_atom_site_aniso_U_22
_atom_site_aniso_U_33
_atom_site_aniso_U_23
_atom_site_aniso_U_13
_atom_site_aniso_U_12
P1 0.02948(19) 0.02562(19) 0.02595(18) -0.00338(12) -0.00026(13) 0.00307(12)
O1 0.0432(6) 0.0329(5) 0.0306(5) 0.0011(4) 0.0039(4) 0.0120(4)
C17 0.0279(6) 0.0205(6) 0.0232(6) 0.0017(5) 0.0044(5) -0.0022(5)
C3 0.0301(7) 0.0223(6) 0.0257(6) 0.0025(5) 0.0016(5) -0.0035(5)
C16 0.0298(6) 0.0183(6) 0.0238(6) 0.0007(4) 0.0044(5) -0.0034(5)
C18 0.0286(6) 0.0212(6) 0.0274(6) 0.0033(5) 0.0059(5) -0.0022(5)
C9 0.0294(7) 0.0282(7) 0.0307(7) 0.0044(5) 0.0016(5) -0.0032(5)
C6 0.0324(7) 0.0281(6) 0.0228(6) 0.0003(5) 0.0050(5) 0.0008(5)
C2 0.0305(7) 0.0246(6) 0.0313(7) 0.0013(5) 0.0013(5) -0.0024(5)
C5 0.0341(7) 0.0357(7) 0.0256(6) 0.0002(5) 0.0084(5) 0.0048(6)
C13 0.0334(7) 0.0242(6) 0.0330(7) 0.0035(5) 0.0114(6) -0.0001(5)
C4 0.0266(6) 0.0318(7) 0.0311(7) 0.0038(5) 0.0054(5) 0.0017(5)
C25 0.0319(7) 0.0322(7) 0.0340(7) -0.0115(6) 0.0047(6) 0.0002(6)
C1 0.0336(7) 0.0277(7) 0.0345(7) -0.0027(5) 0.0023(6) -0.0003(6)
C19 0.0289(6) 0.0289(7) 0.0316(7) -0.0053(5) -0.0015(5) 0.0018(5)
C15 0.0403(8) 0.0254(6) 0.0245(6) -0.0037(5) 0.0056(5) -0.0016(5)
C7 0.0419(8) 0.0419(8) 0.0220(6) -0.0044(6) 0.0031(6) 0.0036(6)
C14 0.0423(8) 0.0277(7) 0.0317(7) -0.0029(5) 0.0139(6) 0.0018(6)
C20 0.0322(7) 0.0372(8) 0.0417(8) 0.0015(6) 0.0041(6) 0.0047(6)
C10 0.0305(7) 0.0383(8) 0.0416(8) 0.0074(6) -0.0001(6) -0.0042(6)
C8 0.0407(8) 0.0410(8) 0.0253(7) -0.0032(6) -0.0029(6) -0.0013(6)
C26 0.0469(9) 0.0331(8) 0.0448(8) -0.0038(6) 0.0163(7) 0.0019(7)
C12 0.0349(8) 0.0367(8) 0.0454(8) 0.0068(6) 0.0169(6) 0.0037(6)
C11 0.0260(7) 0.0418(8) 0.0534(9) 0.0131(7) 0.0078(6) 0.0006(6)
C24 0.0483(9) 0.0292(8) 0.0518(9) -0.0038(7) 0.0127(7) 0.0033(7)
C22 0.0370(8) 0.0532(10) 0.0507(9) -0.0176(8) 0.0082(7) 0.0064(7)
C30 0.0352(8) 0.0565(10) 0.0456(9) -0.0188(8) -0.0006(7) -0.0011(7)
C23 0.0495(10) 0.0304(8) 0.0666(11) -0.0126(8) 0.0115(8) 0.0069(7)
C21 0.0374(8) 0.0573(10) 0.0468(9) 0.0009(8) 0.0118(7) 0.0064(8)
C27 0.0700(13) 0.0338(9) 0.0758(13) -0.0090(8) 0.0420(11) -0.0043(8)
C29 0.0362(9) 0.0797(15) 0.0806(15) -0.0442(13) 0.0097(9) -0.0151(9)
C28 0.0635(13) 0.0478(11) 0.0999(17) -0.0364(12) 0.0459(12) -0.0235(10)

loop_
_atom_type_symbol
_atom_type_description
_atom_type_scat_dispersion_real
_atom_type_scat_dispersion_imag
_atom_type_scat_source
C C 0.0181 0.0091 'International Tables Vol C Tables 4.2.6.8 and 6.1.1.4'
H H 0.0000 0.0000 'International Tables Vol C Tables 4.2.6.8 and 6.1.1.4'
O O 0.0492 0.0322 'International Tables Vol C Tables 4.2.6.8 and 6.1.1.4'
P P 0.2955 0.4335 'International Tables Vol C Tables 4.2.6.8 and 6.1.1.4'

loop_
_geom_angle_atom_site_label_1
_geom_angle_atom_site_label_2
_geom_angle_atom_site_label_3
_geom_angle
_geom_angle_site_symmetry_1
_geom_angle_site_symmetry_3
_geom_angle_publ_flag
O1 P1 C25 112.94(7) . . ?
O1 P1 C1 114.42(6) . . ?
O1 P1 C19 112.75(6) . . ?
C25 P1 C19 108.07(6) . . ?
C1 P1 C25 104.65(7) . . ?
C1 P1 C19 103.22(6) . . ?
C16 C17 C18 120.10(12) . . ?
C16 C17 C6 120.25(12) . . ?
C6 C17 C18 119.64(12) . . ?
C16 C3 C2 120.53(12) . . ?
C4 C3 C16 120.37(12) . . ?
C4 C3 C2 119.09(12) . . ?
C17 C16 C15 118.46(12) . . ?
C3 C16 C17 118.55(11) . . ?
C3 C16 C15 122.99(12) . . ?
C9 C18 C17 119.98(12) . . ?
C13 C18 C17 120.16(12) . . ?
C13 C18 C9 119.86(12) . . ?
C18 C9 C8 118.79(12) . . ?
C10 C9 C18 119.12(13) . . ?
C10 C9 C8 122.10(13) . . ?
C17 C6 C7 118.92(12) . . ?
C5 C6 C17 119.27(12) . . ?
C5 C6 C7 121.81(12) . . ?
C1 C2 C3 178.88(15) . . ?
C6 C5 H5 119.7 . . ?
C4 C5 C6 120.63(12) . . ?
C4 C5 H5 119.7 . . ?
C18 C13 C14 118.31(13) . . ?
C12 C13 C18 118.88(13) . . ?
C12 C13 C14 122.81(13) . . ?
C3 C4 H4 119.5 . . ?
C5 C4 C3 120.93(12) . . ?
C5 C4 H4 119.5 . . ?
C26 C25 P1 123.05(12) . . ?
C30 C25 P1 117.84(13) . . ?
C30 C25 C26 119.11(15) . . ?
C2 C1 P1 174.50(14) . . ?
C20 C19 P1 118.35(11) . . ?
C20 C19 C24 119.69(14) . . ?
C24 C19 P1 121.95(12) . . ?
C16 C15 H15 119.4 . . ?
C14 C15 C16 121.19(13) . . ?
C14 C15 H15 119.4 . . ?
C6 C7 H7 119.3 . . ?
C8 C7 C6 121.30(13) . . ?
C8 C7 H7 119.3 . . ?
C13 C14 H14 119.1 . . ?
C15 C14 C13 121.77(12) . . ?
C15 C14 H14 119.1 . . ?
C19 C20 H20 120.1 . . ?
C21 C20 C19 119.77(15) . . ?
C21 C20 H20 120.1 . . ?
C9 C10 H10 119.7 . . ?
C11 C10 C9 120.58(14) . . ?
C11 C10 H10 119.7 . . ?
C9 C8 H8 119.3 . . ?
C7 C8 C9 121.36(13) . . ?
C7 C8 H8 119.3 . . ?
C25 C26 H26 119.7 . . ?
C27 C26 C25 120.53(17) . . ?
C27 C26 H26 119.7 . . ?
C13 C12 H12 119.6 . . ?
C11 C12 C13 120.74(14) . . ?
C11 C12 H12 119.6 . . ?
C10 C11 C12 120.79(14) . . ?
C10 C11 H11 119.6 . . ?
C12 C11 H11 119.6 . . ?
C19 C24 H24 120.1 . . ?
C23 C24 C19 119.84(16) . . ?
C23 C24 H24 120.1 . . ?
C23 C22 H22 120.0 . . ?
C23 C22 C21 120.00(15) . . ?
C21 C22 H22 120.0 . . ?
C25 C30 H30 120.2 . . ?
C25 C30 C29 119.52(19) . . ?
C29 C30 H30 120.2 . . ?
C24 C23 H23 119.8 . . ?
C22 C23 C24 120.35(16) . . ?
C22 C23 H23 119.8 . . ?
C20 C21 H21 119.8 . . ?
C22 C21 C20 120.34(16) . . ?
C22 C21 H21 119.8 . . ?
C26 C27 H27 119.9 . . ?
C28 C27 C26 120.2(2) . . ?
C28 C27 H27 119.9 . . ?
C30 C29 H29 119.7 . . ?
C28 C29 C30 120.55(19) . . ?
C28 C29 H29 119.7 . . ?
C27 C28 C29 120.13(18) . . ?
C27 C28 H28 119.9 . . ?
C29 C28 H28 119.9 . . ?

loop_
_geom_bond_atom_site_label_1
_geom_bond_atom_site_label_2
_geom_bond_distance
_geom_bond_site_symmetry_2
_geom_bond_publ_flag
P1 O1 1.4810(10) . ?
P1 C25 1.7992(15) . ?
P1 C1 1.7494(15) . ?
P1 C19 1.8056(14) . ?
C17 C16 1.4209(17) . ?
C17 C18 1.4255(18) . ?
C17 C6 1.4246(17) . ?
C3 C16 1.4114(18) . ?
C3 C2 1.4312(18) . ?
C3 C4 1.4005(19) . ?
C16 C15 1.4347(18) . ?
C18 C9 1.4237(18) . ?
C18 C13 1.4170(19) . ?
C9 C10 1.396(2) . ?
C9 C8 1.436(2) . ?
C6 C5 1.3979(19) . ?
C6 C7 1.4364(18) . ?
C2 C1 1.206(2) . ?
C5 H5 0.9500 . ?
C5 C4 1.3811(19) . ?
C13 C14 1.434(2) . ?
C13 C12 1.398(2) . ?
C4 H4 0.9500 . ?
C25 C26 1.395(2) . ?
C25 C30 1.393(2) . ?
C19 C20 1.390(2) . ?
C19 C24 1.393(2) . ?
C15 H15 0.9500 . ?
C15 C14 1.352(2) . ?
C7 H7 0.9500 . ?
C7 C8 1.348(2) . ?
C14 H14 0.9500 . ?
C20 H20 0.9500 . ?
C20 C21 1.388(2) . ?
C10 H10 0.9500 . ?
C10 C11 1.381(2) . ?
C8 H8 0.9500 . ?
C26 H26 0.9500 . ?
C26 C27 1.381(2) . ?
C12 H12 0.9500 . ?
C12 C11 1.387(2) . ?
C11 H11 0.9500 . ?
C24 H24 0.9500 . ?
C24 C23 1.387(2) . ?
C22 H22 0.9500 . ?
C22 C23 1.377(3) . ?
C22 C21 1.382(3) . ?
C30 H30 0.9500 . ?
C30 C29 1.395(3) . ?
C23 H23 0.9500 . ?
C21 H21 0.9500 . ?
C27 H27 0.9500 . ?
C27 C28 1.374(3) . ?
C29 H29 0.9500 . ?
C29 C28 1.375(4) . ?
C28 H28 0.9500 . ?

loop_
_geom_torsion_atom_site_label_1
_geom_torsion_atom_site_label_2
_geom_torsion_atom_site_label_3
_geom_torsion_atom_site_label_4
_geom_torsion
_geom_torsion_site_symmetry_1
_geom_torsion_site_symmetry_2
_geom_torsion_site_symmetry_3
_geom_torsion_site_symmetry_4
_geom_torsion_publ_flag
P1 C25 C26 C27 -179.08(12) . . . . ?
P1 C25 C30 C29 179.08(13) . . . . ?
P1 C19 C20 C21 179.50(12) . . . . ?
P1 C19 C24 C23 -178.52(13) . . . . ?
O1 P1 C25 C26 -155.77(12) . . . . ?
O1 P1 C25 C30 24.65(14) . . . . ?
O1 P1 C19 C20 21.87(13) . . . . ?
O1 P1 C19 C24 -159.80(12) . . . . ?
C17 C16 C15 C14 0.43(19) . . . . ?
C17 C18 C9 C10 179.12(12) . . . . ?
C17 C18 C9 C8 -0.73(19) . . . . ?
C17 C18 C13 C14 1.41(19) . . . . ?
C17 C18 C13 C12 -178.74(12) . . . . ?
C17 C6 C5 C4 -0.6(2) . . . . ?
C17 C6 C7 C8 -0.8(2) . . . . ?
C3 C16 C15 C14 -179.80(13) . . . . ?
C16 C17 C18 C9 179.36(11) . . . . ?
C16 C17 C18 C13 -0.54(18) . . . . ?
C16 C17 C6 C5 0.77(19) . . . . ?
C16 C17 C6 C7 -178.62(12) . . . . ?
C16 C3 C4 C5 0.3(2) . . . . ?
C16 C15 C14 C13 0.5(2) . . . . ?
C18 C17 C16 C3 179.83(11) . . . . ?
C18 C17 C16 C15 -0.39(18) . . . . ?
C18 C17 C6 C5 -179.46(12) . . . . ?
C18 C17 C6 C7 1.15(19) . . . . ?
C18 C9 C10 C11 -0.6(2) . . . . ?
C18 C9 C8 C7 1.2(2) . . . . ?
C18 C13 C14 C15 -1.4(2) . . . . ?
C18 C13 C12 C11 -0.2(2) . . . . ?
C9 C18 C13 C14 -178.49(12) . . . . ?
C9 C18 C13 C12 1.36(19) . . . . ?
C9 C10 C11 C12 1.9(2) . . . . ?
C6 C17 C16 C3 -0.41(18) . . . . ?
C6 C17 C16 C15 179.37(12) . . . . ?
C6 C17 C18 C9 -0.41(19) . . . . ?
C6 C17 C18 C13 179.69(12) . . . . ?
C6 C5 C4 C3 0.1(2) . . . . ?
C6 C7 C8 C9 -0.4(2) . . . . ?
C2 C3 C16 C17 -179.04(11) . . . . ?
C2 C3 C16 C15 1.19(19) . . . . ?
C2 C3 C4 C5 179.21(13) . . . . ?
C5 C6 C7 C8 179.87(14) . . . . ?
C13 C18 C9 C10 -0.98(19) . . . . ?
C13 C18 C9 C8 179.17(12) . . . . ?
C13 C12 C11 C10 -1.5(2) . . . . ?
C4 C3 C16 C17 -0.11(18) . . . . ?
C4 C3 C16 C15 -179.88(12) . . . . ?
C25 P1 C19 C20 147.40(11) . . . . ?
C25 P1 C19 C24 -34.27(14) . . . . ?
C25 C26 C27 C28 0.1(2) . . . . ?
C25 C30 C29 C28 0.0(3) . . . . ?
C1 P1 C25 C26 -30.70(14) . . . . ?
C1 P1 C25 C30 149.72(12) . . . . ?
C1 P1 C19 C20 -102.12(12) . . . . ?
C1 P1 C19 C24 76.21(14) . . . . ?
C19 P1 C25 C26 78.81(13) . . . . ?
C19 P1 C25 C30 -100.78(12) . . . . ?
C19 C20 C21 C22 -0.7(2) . . . . ?
C19 C24 C23 C22 -1.1(3) . . . . ?
C7 C6 C5 C4 178.75(13) . . . . ?
C14 C13 C12 C11 179.69(13) . . . . ?
C20 C19 C24 C23 -0.2(2) . . . . ?
C10 C9 C8 C7 -178.69(15) . . . . ?
C8 C9 C10 C11 179.21(14) . . . . ?
C26 C25 C30 C29 -0.5(2) . . . . ?
C26 C27 C28 C29 -0.6(3) . . . . ?
C12 C13 C14 C15 178.76(13) . . . . ?
C24 C19 C20 C21 1.1(2) . . . . ?
C30 C25 C26 C27 0.5(2) . . . . ?
C30 C29 C28 C27 0.6(3) . . . . ?
C23 C22 C21 C20 -0.6(3) . . . . ?
C21 C22 C23 C24 1.5(3) . . . . ?
